data_1546317
loop_
_publ_author_name
'Al-Saffar, Firas M'
'Brown, Richard C. D.'

_publ_section_title
;
 A Two-Directional Synthesis of (+)-\b-Isosparteine.
;
_journal_issue 13
_journal_name_full 'Organic letters'
_journal_page_first 3502
_journal_page_last 3504
_journal_paper_doi 10.1021/acs.orglett.7b01475
_journal_volume 19
_journal_year 2017
_chemical_absolute_configuration ad
_chemical_formula_moiety 'C26 H34 Cl N O5 S'
_chemical_formula_sum 'C26 H34 Cl N O5 S'
_chemical_formula_weight 508.05
_space_group_crystal_system hexagonal
_space_group_IT_number 170
_space_group_name_Hall 'P 65'
_space_group_name_H-M_alt 'P 65'
_symmetry_space_group_name_Hall 'P 65'
_symmetry_space_group_name_H-M 'P 65'
_atom_sites_solution_hydrogens geom
_atom_sites_solution_primary dual
_audit_creation_date 2016-12-13
_audit_creation_method
;
Olex2 1.2-alpha
(compiled 2016.11.30 svn.r3356 for OlexSys, GUI svn.r5269)
;
_cell_angle_alpha 90
_cell_angle_beta 90
_cell_angle_gamma 120
_cell_formula_units_Z 6
_cell_length_a 29.3480(19)
_cell_length_b 29.3480(19)
_cell_length_c 5.4131(4)
_cell_measurement_reflns_used 4937
_cell_measurement_temperature 100(2)
_cell_measurement_theta_max 30.5090
_cell_measurement_theta_min 2.1450
_cell_volume 4037.7(5)
_computing_cell_refinement 'CrysAlisPro 1.171.39.9g (Rigaku OD, 2015)'
_computing_data_collection 'CrysAlisPro 1.171.39.9g (Rigaku OD, 2015)'
_computing_data_reduction 'CrysAlisPro 1.171.39.9g (Rigaku OD, 2015)'
_computing_molecular_graphics 'Olex2 (Dolomanov et al., 2009)'
_computing_publication_material 'Olex2 (Dolomanov et al., 2009)'
_computing_structure_refinement 'ShelXL (Sheldrick, 2015)'
_computing_structure_solution 'ShelXT (Sheldrick, 2015)'
_diffrn_ambient_temperature 100(2)
_diffrn_detector 'CCD area detector'
_diffrn_detector_area_resol_mean 28.5714
_diffrn_detector_type 'Rigaku HG Saturn724+ (2x2 bin mode)'
_diffrn_measured_fraction_theta_full 0.9329
_diffrn_measured_fraction_theta_max 0.9102
_diffrn_measurement_details
;
List of Runs (angles in degrees, time in seconds):

  # Type    Start    End  Width  t~exp~   \w     \q     \k     \f   Frames
--------------------------------------------------------------------------
  1  \w    -80.00  59.00   1.00   25.00    --  -19.00  18.00   0.00  139
  2  \w    -60.00  15.00   1.00   25.00    --  -19.00 -72.00  60.00   75
  3  \w    -56.00  -9.00   1.00   25.00    --  -19.00  72.00 150.00   47
  4  \w    -80.00 -69.00   1.00   25.00    --  -19.00  18.00  90.00   11
;
_diffrn_measurement_device 'four-circle \k diffractometer'
_diffrn_measurement_device_type 'Rigaku AFC12 FRE-VHF'
_diffrn_measurement_method 'profile data from \w-scans'
_diffrn_measurement_specimen_support 'MiTeGen MicroMesh'
_diffrn_orient_matrix_type 'CrysAlisPro convention (1999,Acta A55,543-557)'
_diffrn_orient_matrix_UB_11 0.0221922000
_diffrn_orient_matrix_UB_12 0.0256625000
_diffrn_orient_matrix_UB_13 0.0102693000
_diffrn_orient_matrix_UB_21 0.0168445000
_diffrn_orient_matrix_UB_22 -0.0108153000
_diffrn_orient_matrix_UB_23 -0.0021702000
_diffrn_orient_matrix_UB_31 0.0015141000
_diffrn_orient_matrix_UB_32 0.0021750000
_diffrn_orient_matrix_UB_33 -0.1306400000
_diffrn_radiation_collimation 0.3
_diffrn_radiation_monochromator 'Confocal mirrors, VHF Varimax'
_diffrn_radiation_probe x-ray
_diffrn_radiation_type 'Mo K\a'
_diffrn_radiation_wavelength 0.71075
_diffrn_radiation_xray_symbol K-L~3~
_diffrn_reflns_av_R_equivalents 0.1557
_diffrn_reflns_av_unetI/netI 0.2085
_diffrn_reflns_Laue_measured_fraction_full 0.996
_diffrn_reflns_Laue_measured_fraction_max 0.997
_diffrn_reflns_limit_h_max 34
_diffrn_reflns_limit_h_min -39
_diffrn_reflns_limit_k_max 39
_diffrn_reflns_limit_k_min -39
_diffrn_reflns_limit_l_max 7
_diffrn_reflns_limit_l_min -7
_diffrn_reflns_number 27278
_diffrn_reflns_point_group_measured_fraction_full 0.997
_diffrn_reflns_point_group_measured_fraction_max 0.998
_diffrn_reflns_theta_full 25.242
_diffrn_reflns_theta_max 28.697
_diffrn_reflns_theta_min 3.674
_diffrn_source 'Rotating Anode'
_diffrn_source_current 55.0
_diffrn_source_power 2.475
_diffrn_source_target Mo
_diffrn_source_type 'Rotating Anode'
_diffrn_source_voltage 45.0
_exptl_absorpt_coefficient_mu 0.254
_exptl_absorpt_correction_T_max 1.00000
_exptl_absorpt_correction_T_min 0.31574
_exptl_absorpt_correction_type multi-scan
_exptl_absorpt_process_details
'CrysAlisPro 1.171.39.9g (Rigaku Oxford Diffraction, 2015) Empirical absorption correction using spherical harmonics, implemented in SCALE3 ABSPACK scaling algorithm.'
_exptl_crystal_colour 'clear colourless'
_exptl_crystal_colour_lustre clear
_exptl_crystal_colour_primary colourless
_exptl_crystal_density_diffrn 1.254
_exptl_crystal_description needle
_exptl_crystal_F_000 1620
_exptl_crystal_recrystallization_method 'The material was recrystallised from THF by slow evaporation'
_exptl_crystal_size_max 0.14
_exptl_crystal_size_mid 0.02
_exptl_crystal_size_min 0.02
_refine_diff_density_max 0.694
_refine_diff_density_min -0.910
_refine_diff_density_rms 0.090
_refine_ls_abs_structure_details
;
 Flack x determined using 870 quotients [(I+)-(I-)]/[(I+)+(I-)]
 (Parsons, Flack and Wagner, Acta Cryst. B69 (2013) 249-259).
;
_refine_ls_abs_structure_Flack 0.02(9)
_refine_ls_extinction_method none
_refine_ls_goodness_of_fit_ref 1.005
_refine_ls_hydrogen_treatment constr
_refine_ls_matrix_type full
_refine_ls_number_parameters 325
_refine_ls_number_reflns 6945
_refine_ls_number_restraints 367
_refine_ls_restrained_S_all 0.992
_refine_ls_R_factor_all 0.2199
_refine_ls_R_factor_gt 0.1018
_refine_ls_shift/su_max 0.001
_refine_ls_shift/su_mean 0.000
_refine_ls_structure_factor_coef Fsqd
_refine_ls_weighting_details 'w=1/[\s^2^(Fo^2^)+(0.1202P)^2^] where P=(Fo^2^+2Fc^2^)/3'
_refine_ls_weighting_scheme calc
_refine_ls_wR_factor_gt 0.2070
_refine_ls_wR_factor_ref 0.2642
_reflns_Friedel_coverage 0.817
_reflns_Friedel_fraction_full 1.000
_reflns_Friedel_fraction_max 0.999
_reflns_number_gt 3222
_reflns_number_total 6945
_reflns_threshold_expression 'I > 2\s(I)'
_cod_data_source_file ol7b01475_si_003.cif
_cod_data_source_block 2016sot0091_r1_100k
_cod_depositor_comments 'Adding full bibliography for 1546317--1546319.cif.'
_cod_original_cell_volume 4037.7(6)
_cod_database_code 1546317
_shelx_shelxl_version_number 2016/6
_shelx_space_group_comment
;
The symmetry employed for this shelxl refinement is uniquely defined
by the following loop, which should always be used as a source of
symmetry information in preference to the above space-group names.
They are only intended as comments.
;
_diffrn_measurement_device_type2 'Rigaku AFC12 (Right)'
_reflns_odcompleteness_completeness 93.29
_reflns_odcompleteness_iscentric 1
_reflns_odcompleteness_theta 30.87
_olex2_refinement_description
;
1. Fixed Uiso
 At 1.2 times of:
  All C(H) groups, All C(H,H) groups, All N(H) groups
 At 1.5 times of:
  All C(H,H,H) groups
2. Restrained distances
 C26B-Cl1B
 1.7 with sigma of 0.02
 C23B-C18
 1.54 with sigma of 0.02
 Cl1A-C26A \\sim Cl1B-C26A
 with sigma of 0.02
 C23B-C18 \\sim C23A-C18 \\sim C24B-C23B \\sim C24A-C23A \\sim C25B-C24B \\sim
C25A-C24A \\sim C26B-
 C25B \\sim C26A-C25A
 with sigma of 0.02
3. Uiso/Uaniso restraints and constraints
Uanis(C24B) \\sim Ueq, Uanis(C24A) \\sim Ueq, Uanis(C23B) \\sim Ueq,
Uanis(C23A) \\sim Ueq, Uanis(C25A) \\sim Ueq, Uanis(C25B) \\sim Ueq,
Uanis(C26A) \\sim Ueq, Uanis(C26B) \\sim Ueq, Uanis(Cl1B) \\sim Ueq,
Uanis(Cl1A) \\sim Ueq: with sigma of 0.01 and sigma for terminal atoms of 0.02
Uanis(Cl1A) = Uanis(Cl1B)
Uanis(C26A) = Uanis(C26B)
Uanis(C23A) = Uanis(C23B)
Uanis(C24A) = Uanis(C24B)
Uanis(C25A) = Uanis(C25B)
4. Rigid body (RIGU) restrains
 All non-hydrogen atoms
 with sigma for 1-2 distances of 0.004 and sigma for 1-3 distances of 0.004
5. Others
 Fixed Sof: Cl1A(0.7) H18(0.7) H18A(0.3) C23A(0.7) H23A(0.7) H23B(0.7)
 C24A(0.7) H24A(0.7) H24B(0.7) C25A(0.7) H25A(0.7) H25B(0.7) C26A(0.7)
 H26A(0.7) H26B(0.7) Cl1B(0.3) C26B(0.3) H26C(0.3) H26D(0.3) C25B(0.3)
 H25C(0.3) H25D(0.3) C24B(0.3) H24C(0.3) H24D(0.3) C23B(0.3) H23C(0.3) H23D(0.3)
6.a Ternary CH refined with riding coordinates:
 C10(H10), C18(H18), C18(H18A)
6.b Secondary CH2 refined with riding coordinates:
 C8(H8A,H8B), C9(H9A,H9B), C23A(H23A,H23B), C24A(H24A,H24B), C25A(H25A,H25B),
 C26A(H26A,H26B), C26B(H26C,H26D), C25B(H25C,H25D), C24B(H24C,H24D), C23B(H23C,
 H23D)
6.c Aromatic/amide H refined with riding coordinates:
 N1(H1), C1(H1A), C2(H2), C3(H3), C4(H4), C5(H5), C13(H13), C14(H14), C15(H15),
  C16(H16), C17(H17)
6.d Idealised Me refined as rotating group:
 C20(H20A,H20B,H20C), C21(H21A,H21B,H21C), C22(H22A,H22B,H22C)
;
_olex2_date_sample_submission 2016-12-05
_olex2_diffrn_ambient_temperature_device 'Oxford Cryosystems'
_olex2_exptl_crystal_mounting_method 'The crystal was mounted on a glass fibre silicon oil'
_olex2_submission_original_sample_id 'fals/7902/21.P5 '
_olex2_submission_special_instructions 'No special instructions were received'
_oxdiff_exptl_absorpt_empirical_details
;
Empirical correction (ABSPACK) includes:
- Absorption correction using spherical harmonics
- Frame scaling
;
_oxdiff_exptl_absorpt_empirical_full_max 1.931
_oxdiff_exptl_absorpt_empirical_full_min 0.591

loop_
_space_group_symop_operation_xyz
'x, y, z'
'-y, x-y, z+2/3'
'-x+y, -x, z+1/3'
'-x, -y, z+1/2'
'y, -x+y, z+1/6'
'x-y, x, z+5/6'

loop_
_atom_site_label
_atom_site_type_symbol
_atom_site_fract_x
_atom_site_fract_y
_atom_site_fract_z
_atom_site_U_iso_or_equiv
_atom_site_adp_type
_atom_site_occupancy
_atom_site_site_symmetry_order
_atom_site_calc_flag
_atom_site_refinement_flags_posn
_atom_site_refinement_flags_adp
_atom_site_refinement_flags_occupancy
_atom_site_disorder_assembly
_atom_site_disorder_group
Cl1A Cl 0.14427(18) 0.1863(2) 0.7184(14) 0.1014(18) Uani 0.7 1 d D U P A 1
S1 S 0.34546(9) 0.16638(8) 0.1605(4) 0.0306(5) Uani 1 1 d . U . . .
O1 O 0.5243(3) 0.2936(2) 0.4650(12) 0.0433(16) Uani 1 1 d . U . . .
O2 O 0.5344(3) 0.3609(2) 0.6965(13) 0.0456(17) Uani 1 1 d . U . . .
O3 O 0.4261(2) 0.3845(2) 0.5750(11) 0.0343(14) Uani 1 1 d . U . . .
O4 O 0.3608(2) 0.3455(2) 0.2956(12) 0.0385(16) Uani 1 1 d . U . . .
O5 O 0.3900(2) 0.1891(2) -0.0198(11) 0.0357(15) Uani 1 1 d . U . . .
N1 N 0.3587(3) 0.2018(3) 0.4141(14) 0.0317(17) Uani 1 1 d . U . . .
H1 H 0.371071 0.193495 0.544211 0.038 Uiso 1 1 calc R . . . .
C1 C 0.5944(3) 0.2809(3) 0.6123(17) 0.0321(19) Uani 1 1 d . U . . .
H1A H 0.614924 0.298736 0.471507 0.039 Uiso 1 1 calc R . . . .
C2 C 0.6124(3) 0.2599(3) 0.7849(17) 0.032(2) Uani 1 1 d . U . . .
H2 H 0.645873 0.262785 0.761594 0.039 Uiso 1 1 calc R . . . .
C3 C 0.5837(3) 0.2347(3) 0.9909(17) 0.0311(19) Uani 1 1 d . U . . .
H3 H 0.597259 0.220709 1.109590 0.037 Uiso 1 1 calc R . . . .
C4 C 0.5342(4) 0.2298(3) 1.0242(18) 0.037(2) Uani 1 1 d . U . . .
H4 H 0.513788 0.212348 1.166012 0.045 Uiso 1 1 calc R . . . .
C5 C 0.5152(3) 0.2501(3) 0.8524(19) 0.037(2) Uani 1 1 d . U . . .
H5 H 0.481527 0.246832 0.873781 0.044 Uiso 1 1 calc R . . . .
C6 C 0.5450(3) 0.2754(3) 0.6491(17) 0.035(2) Uani 1 1 d . U . . .
C7 C 0.5208(3) 0.3368(3) 0.5119(18) 0.0327(19) Uani 1 1 d . U . . .
C8 C 0.4972(3) 0.3482(3) 0.2885(17) 0.034(2) Uani 1 1 d . U . . .
H8A H 0.497767 0.381875 0.314750 0.041 Uiso 1 1 calc R . . . .
H8B H 0.519198 0.352423 0.142106 0.041 Uiso 1 1 calc R . . . .
C9 C 0.4413(3) 0.3054(3) 0.2377(16) 0.0291(19) Uani 1 1 d . U . . .
H9A H 0.440954 0.271750 0.212519 0.035 Uiso 1 1 calc R . . . .
H9B H 0.429280 0.313747 0.082431 0.035 Uiso 1 1 calc R . . . .
C10 C 0.4030(3) 0.2980(3) 0.4418(16) 0.0290(18) Uani 1 1 d . U . . .
H10 H 0.419688 0.299375 0.604652 0.035 Uiso 1 1 calc R . . . .
C11 C 0.3929(3) 0.3434(3) 0.4268(16) 0.0292(19) Uani 1 1 d . U . . .
C12 C 0.4228(3) 0.4313(3) 0.5568(16) 0.0303(19) Uani 1 1 d . U . . .
C13 C 0.4470(3) 0.4640(3) 0.3638(17) 0.033(2) Uani 1 1 d . U . . .
H13 H 0.465142 0.455883 0.241978 0.040 Uiso 1 1 calc R . . . .
C14 C 0.4443(4) 0.5100(4) 0.3509(19) 0.040(2) Uani 1 1 d . U . . .
H14 H 0.461524 0.534353 0.220552 0.048 Uiso 1 1 calc R . . . .
C15 C 0.4168(3) 0.5202(3) 0.5258(17) 0.037(2) Uani 1 1 d . U . . .
H15 H 0.413696 0.550863 0.512189 0.044 Uiso 1 1 calc R . . . .
C16 C 0.3937(4) 0.4864(4) 0.7201(19) 0.043(2) Uani 1 1 d . U . . .
H16 H 0.375652 0.494129 0.843872 0.052 Uiso 1 1 calc R . . . .
C17 C 0.3969(3) 0.4410(3) 0.7356(18) 0.035(2) Uani 1 1 d . U . . .
H17 H 0.381175 0.417161 0.869341 0.042 Uiso 1 1 calc R . . . .
C18 C 0.3503(3) 0.2467(3) 0.4260(16) 0.032(2) Uani 1 1 d D U . . .
H18 H 0.330572 0.247160 0.276439 0.039 Uiso 0.7 1 calc R . P B 1
H18A H 0.336105 0.247761 0.259577 0.039 Uiso 0.3 1 calc R . P C 2
C19 C 0.3445(3) 0.1085(3) 0.2969(17) 0.0315(19) Uani 1 1 d . U . . .
C20 C 0.3355(4) 0.0718(3) 0.0816(17) 0.038(2) Uani 1 1 d . U . . .
H20A H 0.300352 0.059476 0.012590 0.058 Uiso 1 1 calc GR . . . .
H20B H 0.338217 0.041632 0.139234 0.058 Uiso 1 1 calc GR . . . .
H20C H 0.362064 0.090690 -0.046056 0.058 Uiso 1 1 calc GR . . . .
C21 C 0.3977(3) 0.1246(4) 0.4172(18) 0.038(2) Uani 1 1 d . U . . .
H21A H 0.426145 0.148132 0.305913 0.057 Uiso 1 1 calc GR . . . .
H21B H 0.400296 0.093133 0.449570 0.057 Uiso 1 1 calc GR . . . .
H21C H 0.400666 0.142848 0.573231 0.057 Uiso 1 1 calc GR . . . .
C22 C 0.2980(3) 0.0834(3) 0.4708(18) 0.037(2) Uani 1 1 d . U . . .
H22A H 0.301944 0.108686 0.598901 0.056 Uiso 1 1 calc GR . . . .
H22B H 0.296275 0.052356 0.548154 0.056 Uiso 1 1 calc GR . . . .
H22C H 0.265484 0.072693 0.377943 0.056 Uiso 1 1 calc GR . . . .
C23A C 0.3184(4) 0.2421(7) 0.662(2) 0.030(3) Uani 0.7 1 d D U P A 1
H23A H 0.334613 0.234594 0.804930 0.036 Uiso 0.7 1 calc R . P A 1
H23B H 0.319995 0.276094 0.692133 0.036 Uiso 0.7 1 calc R . P A 1
C24A C 0.2603(4) 0.1982(5) 0.639(2) 0.032(3) Uani 0.7 1 d D U P A 1
H24A H 0.242465 0.208336 0.513573 0.038 Uiso 0.7 1 calc R . P A 1
H24B H 0.258646 0.165249 0.583449 0.038 Uiso 0.7 1 calc R . P A 1
C25A C 0.2320(5) 0.1888(6) 0.887(3) 0.051(4) Uani 0.7 1 d D U P A 1
H25A H 0.246675 0.173442 1.003379 0.061 Uiso 0.7 1 calc R . P A 1
H25B H 0.239640 0.223262 0.955304 0.061 Uiso 0.7 1 calc R . P A 1
C26A C 0.1735(6) 0.1535(8) 0.877(4) 0.073(4) Uani 0.7 1 d D U P A 1
H26A H 0.159184 0.144315 1.046803 0.088 Uiso 0.7 1 calc R . P A 1
H26B H 0.164918 0.120551 0.789431 0.088 Uiso 0.7 1 calc R . P A 1
Cl1B Cl 0.1245(4) 0.1477(5) 1.003(3) 0.1014(18) Uani 0.3 1 d D U P A 2
C26B C 0.1572(12) 0.1439(17) 0.741(7) 0.073(4) Uani 0.3 1 d D U P A 2
H26C H 0.148730 0.106987 0.716957 0.088 Uiso 0.3 1 calc R . P A 2
H26D H 0.144507 0.154327 0.593771 0.088 Uiso 0.3 1 calc R . P A 2
C25B C 0.2166(12) 0.1791(15) 0.761(6) 0.051(4) Uani 0.3 1 d D U P A 2
H25C H 0.229589 0.162144 0.877646 0.061 Uiso 0.3 1 calc R . P A 2
H25D H 0.223574 0.212617 0.837489 0.061 Uiso 0.3 1 calc R . P A 2
C24B C 0.2501(11) 0.1927(13) 0.526(5) 0.032(3) Uani 0.3 1 d D U P A 2
H24C H 0.236181 0.206120 0.396420 0.038 Uiso 0.3 1 calc R . P A 2
H24D H 0.250605 0.161323 0.462471 0.038 Uiso 0.3 1 calc R . P A 2
C23B C 0.3055(9) 0.2353(17) 0.605(6) 0.030(3) Uani 0.3 1 d D U P A 2
H23C H 0.305045 0.268428 0.632194 0.036 Uiso 0.3 1 calc R . P A 2
H23D H 0.313605 0.224854 0.765980 0.036 Uiso 0.3 1 calc R . P A 2

loop_
_atom_site_aniso_label
_atom_site_aniso_U_11
_atom_site_aniso_U_22
_atom_site_aniso_U_33
_atom_site_aniso_U_23
_atom_site_aniso_U_13
_atom_site_aniso_U_12
Cl1A 0.049(3) 0.089(3) 0.173(5) 0.043(4) 0.019(3) 0.040(3)
S1 0.0267(12) 0.0193(11) 0.0465(12) 0.0020(10) 0.0046(10) 0.0120(10)
O1 0.049(4) 0.038(4) 0.058(4) -0.017(3) -0.014(4) 0.033(3)
O2 0.045(4) 0.036(4) 0.059(4) -0.014(3) -0.010(3) 0.022(3)
O3 0.034(3) 0.026(3) 0.050(4) -0.004(3) -0.007(3) 0.020(3)
O4 0.031(3) 0.026(3) 0.064(4) -0.004(3) -0.013(3) 0.018(3)
O5 0.033(3) 0.026(3) 0.045(4) 0.006(3) 0.017(3) 0.013(3)
N1 0.035(4) 0.022(4) 0.044(4) 0.005(3) 0.005(3) 0.019(3)
C1 0.027(4) 0.021(4) 0.044(5) 0.003(4) 0.001(4) 0.009(4)
C2 0.025(4) 0.022(4) 0.052(5) -0.002(4) 0.002(4) 0.013(4)
C3 0.029(4) 0.010(4) 0.051(5) -0.006(4) -0.006(4) 0.007(4)
C4 0.032(5) 0.016(4) 0.054(5) 0.001(4) 0.008(4) 0.005(4)
C5 0.024(4) 0.027(5) 0.061(5) -0.017(4) -0.006(4) 0.014(4)
C6 0.031(5) 0.026(5) 0.052(5) -0.014(4) -0.010(4) 0.017(4)
C7 0.021(4) 0.021(4) 0.058(5) -0.011(4) 0.001(4) 0.012(4)
C8 0.033(4) 0.025(4) 0.051(5) -0.008(4) 0.006(4) 0.020(4)
C9 0.035(5) 0.019(4) 0.035(4) -0.004(4) 0.001(4) 0.015(4)
C10 0.024(4) 0.024(4) 0.041(5) 0.003(4) 0.000(4) 0.014(3)
C11 0.019(4) 0.026(4) 0.045(5) 0.005(4) 0.002(4) 0.013(4)
C12 0.025(5) 0.023(4) 0.047(5) -0.002(4) -0.005(4) 0.015(4)
C13 0.031(5) 0.025(4) 0.046(5) -0.003(4) -0.002(4) 0.015(4)
C14 0.038(5) 0.032(5) 0.052(5) 0.005(4) 0.002(5) 0.019(4)
C15 0.034(5) 0.023(5) 0.060(6) -0.008(4) -0.004(4) 0.018(4)
C16 0.040(6) 0.033(5) 0.062(6) -0.011(4) 0.006(5) 0.022(5)
C17 0.033(5) 0.026(5) 0.051(5) -0.003(4) 0.001(4) 0.017(4)
C18 0.027(4) 0.024(4) 0.052(5) 0.008(4) 0.008(4) 0.017(4)
C19 0.029(4) 0.014(4) 0.050(5) 0.001(4) 0.006(4) 0.010(4)
C20 0.047(6) 0.016(4) 0.048(5) 0.005(4) 0.006(4) 0.013(4)
C21 0.037(5) 0.030(5) 0.057(6) -0.001(4) 0.000(4) 0.023(4)
C22 0.032(5) 0.024(5) 0.056(5) 0.005(4) 0.005(4) 0.013(4)
C23A 0.027(5) 0.024(5) 0.041(6) 0.001(5) 0.000(5) 0.014(5)
C24A 0.027(5) 0.027(5) 0.042(6) 0.006(6) -0.001(5) 0.014(4)
C25A 0.051(6) 0.051(7) 0.055(7) 0.003(6) 0.014(5) 0.029(5)
C26A 0.056(6) 0.070(8) 0.100(9) 0.014(7) 0.003(6) 0.035(6)
Cl1B 0.049(3) 0.089(3) 0.173(5) 0.043(4) 0.019(3) 0.040(3)
C26B 0.056(6) 0.070(8) 0.100(9) 0.014(7) 0.003(6) 0.035(6)
C25B 0.051(6) 0.051(7) 0.055(7) 0.003(6) 0.014(5) 0.029(5)
C24B 0.027(5) 0.027(5) 0.042(6) 0.006(6) -0.001(5) 0.014(4)
C23B 0.027(5) 0.024(5) 0.041(6) 0.001(5) 0.000(5) 0.014(5)

loop_
_atom_type_symbol
_atom_type_description
_atom_type_scat_dispersion_real
_atom_type_scat_dispersion_imag
_atom_type_scat_source
C C 0.0033 0.0016 'International Tables Vol C Tables 4.2.6.8 and 6.1.1.4'
H H 0.0000 0.0000 'International Tables Vol C Tables 4.2.6.8 and 6.1.1.4'
Cl Cl 0.1484 0.1585 'International Tables Vol C Tables 4.2.6.8 and 6.1.1.4'
N N 0.0061 0.0033 'International Tables Vol C Tables 4.2.6.8 and 6.1.1.4'
O O 0.0106 0.0060 'International Tables Vol C Tables 4.2.6.8 and 6.1.1.4'
S S 0.1246 0.1234 'International Tables Vol C Tables 4.2.6.8 and 6.1.1.4'

loop_
_geom_angle_atom_site_label_1
_geom_angle_atom_site_label_2
_geom_angle_atom_site_label_3
_geom_angle
O5 S1 N1 112.6(3)
O5 S1 C19 106.3(4)
N1 S1 C19 97.9(4)
C7 O1 C6 118.4(7)
C11 O3 C12 116.5(6)
S1 N1 H1 119.6
C18 N1 S1 120.9(6)
C18 N1 H1 119.6
C2 C1 H1A 121.1
C2 C1 C6 117.8(8)
C6 C1 H1A 121.1
C1 C2 H2 119.1
C1 C2 C3 121.9(8)
C3 C2 H2 119.1
C2 C3 H3 120.4
C2 C3 C4 119.2(9)
C4 C3 H3 120.4
C3 C4 H4 120.1
C5 C4 C3 119.8(9)
C5 C4 H4 120.1
C4 C5 H5 120.2
C4 C5 C6 119.6(8)
C6 C5 H5 120.2
C1 C6 O1 118.5(8)
C5 C6 O1 119.7(8)
C5 C6 C1 121.7(8)
O1 C7 C8 108.5(7)
O2 C7 O1 124.5(9)
O2 C7 C8 127.0(8)
C7 C8 H8A 109.0
C7 C8 H8B 109.0
H8A C8 H8B 107.8
C9 C8 C7 112.8(7)
C9 C8 H8A 109.0
C9 C8 H8B 109.0
C8 C9 H9A 108.8
C8 C9 H9B 108.8
C8 C9 C10 113.9(7)
H9A C9 H9B 107.7
C10 C9 H9A 108.8
C10 C9 H9B 108.8
C9 C10 H10 108.8
C9 C10 C18 114.4(7)
C11 C10 C9 107.2(7)
C11 C10 H10 108.8
C11 C10 C18 108.7(7)
C18 C10 H10 108.8
O3 C11 C10 112.3(7)
O4 C11 O3 122.0(8)
O4 C11 C10 125.6(8)
C13 C12 O3 118.0(7)
C17 C12 O3 118.0(8)
C17 C12 C13 123.9(8)
C12 C13 H13 121.3
C12 C13 C14 117.4(9)
C14 C13 H13 121.3
C13 C14 H14 119.9
C15 C14 C13 120.2(9)
C15 C14 H14 119.9
C14 C15 H15 119.9
C16 C15 C14 120.2(8)
C16 C15 H15 119.9
C15 C16 H16 120.1
C15 C16 C17 119.9(9)
C17 C16 H16 120.1
C12 C17 C16 118.4(9)
C12 C17 H17 120.8
C16 C17 H17 120.8
N1 C18 C10 110.4(7)
N1 C18 H18 109.8
N1 C18 H18A 104.5
N1 C18 C23A 109.0(9)
N1 C18 C23B 110(2)
C10 C18 H18 109.8
C10 C18 H18A 104.5
C10 C18 C23A 108.0(8)
C10 C18 C23B 120.9(15)
C23A C18 H18 109.8
C23B C18 H18A 104.5
C20 C19 S1 105.3(6)
C20 C19 C21 109.5(7)
C21 C19 S1 110.1(6)
C22 C19 S1 107.1(6)
C22 C19 C20 109.7(7)
C22 C19 C21 114.7(8)
C19 C20 H20A 109.5
C19 C20 H20B 109.5
C19 C20 H20C 109.5
H20A C20 H20B 109.5
H20A C20 H20C 109.5
H20B C20 H20C 109.5
C19 C21 H21A 109.5
C19 C21 H21B 109.5
C19 C21 H21C 109.5
H21A C21 H21B 109.5
H21A C21 H21C 109.5
H21B C21 H21C 109.5
C19 C22 H22A 109.5
C19 C22 H22B 109.5
C19 C22 H22C 109.5
H22A C22 H22B 109.5
H22A C22 H22C 109.5
H22B C22 H22C 109.5
C18 C23A H23A 109.2
C18 C23A H23B 109.2
H23A C23A H23B 107.9
C24A C23A C18 112.0(10)
C24A C23A H23A 109.2
C24A C23A H23B 109.2
C23A C24A H24A 109.5
C23A C24A H24B 109.5
H24A C24A H24B 108.1
C25A C24A C23A 110.8(11)
C25A C24A H24A 109.5
C25A C24A H24B 109.5
C24A C25A H25A 108.5
C24A C25A H25B 108.5
H25A C25A H25B 107.5
C26A C25A C24A 115.1(14)
C26A C25A H25A 108.5
C26A C25A H25B 108.5
Cl1A C26A H26A 109.8
Cl1A C26A H26B 109.8
C25A C26A Cl1A 109.6(13)
C25A C26A H26A 109.8
C25A C26A H26B 109.8
H26A C26A H26B 108.2
Cl1B C26B H26C 109.2
Cl1B C26B H26D 109.2
H26C C26B H26D 107.9
C25B C26B Cl1B 112(2)
C25B C26B H26C 109.2
C25B C26B H26D 109.2
C26B C25B H25C 107.6
C26B C25B H25D 107.6
C26B C25B C24B 119(3)
H25C C25B H25D 107.0
C24B C25B H25C 107.6
C24B C25B H25D 107.6
C25B C24B H24C 110.7
C25B C24B H24D 110.7
C25B C24B C23B 105(2)
H24C C24B H24D 108.8
C23B C24B H24C 110.7
C23B C24B H24D 110.7
C18 C23B C24B 116(2)
C18 C23B H23C 108.2
C18 C23B H23D 108.2
C24B C23B H23C 108.2
C24B C23B H23D 108.2
H23C C23B H23D 107.3

loop_
_geom_bond_atom_site_label_1
_geom_bond_atom_site_label_2
_geom_bond_distance
Cl1A C26A 1.797(18)
S1 O5 1.495(6)
S1 N1 1.647(8)
S1 C19 1.838(8)
O1 C6 1.403(10)
O1 C7 1.347(10)
O2 C7 1.174(10)
O3 C11 1.368(10)
O3 C12 1.429(9)
O4 C11 1.206(9)
N1 H1 0.8800
N1 C18 1.458(10)
C1 H1A 0.9500
C1 C2 1.364(12)
C1 C6 1.390(12)
C2 H2 0.9500
C2 C3 1.370(12)
C3 H3 0.9500
C3 C4 1.400(12)
C4 H4 0.9500
C4 C5 1.365(13)
C5 H5 0.9500
C5 C6 1.370(13)
C7 C8 1.511(13)
C8 H8A 0.9900
C8 H8B 0.9900
C8 C9 1.511(12)
C9 H9A 0.9900
C9 H9B 0.9900
C9 C10 1.514(12)
C10 H10 1.0000
C10 C11 1.505(11)
C10 C18 1.529(11)
C12 C13 1.355(12)
C12 C17 1.344(12)
C13 H13 0.9500
C13 C14 1.393(12)
C14 H14 0.9500
C14 C15 1.371(12)
C15 H15 0.9500
C15 C16 1.370(13)
C16 H16 0.9500
C16 C17 1.386(12)
C17 H17 0.9500
C18 H18 1.0000
C18 H18A 1.0000
C18 C23A 1.547(13)
C18 C23B 1.531(16)
C19 C20 1.518(12)
C19 C21 1.532(12)
C19 C22 1.513(12)
C20 H20A 0.9800
C20 H20B 0.9800
C20 H20C 0.9800
C21 H21A 0.9800
C21 H21B 0.9800
C21 H21C 0.9800
C22 H22A 0.9800
C22 H22B 0.9800
C22 H22C 0.9800
C23A H23A 0.9900
C23A H23B 0.9900
C23A C24A 1.545(14)
C24A H24A 0.9900
C24A H24B 0.9900
C24A C25A 1.532(15)
C25A H25A 0.9900
C25A H25B 0.9900
C25A C26A 1.498(16)
C26A H26A 0.9900
C26A H26B 0.9900
Cl1B C26B 1.75(2)
C26B H26C 0.9900
C26B H26D 0.9900
C26B C25B 1.52(2)
C25B H25C 0.9900
C25B H25D 0.9900
C25B C24B 1.53(2)
C24B H24C 0.9900
C24B H24D 0.9900
C24B C23B 1.53(2)
C23B H23C 0.9900
C23B H23D 0.9900
